data_7001238
loop_
_publ_author_name
'Yuan, Mingjun'
'Pullarkat, Sumod A.'
'Yeong, Crystal Huixian'
'Li, Yongxin'
'Krishnan, Deepa'
'Leung, Pak-Hing'

_publ_section_title
;
 Controllable synthesis of P-chiral 1,2- and 1,3-diphosphines via
 asymmetric Diels--Alder reactions involving functionalized allylic
 phosphines as dienophiles
;
_journal_issue 19
_journal_name_full 'Dalton Transactions'
_journal_page_first 3668
_journal_page_last 3670
_journal_paper_doi 10.1039/b904090k
_journal_year 2009
_chemical_absolute_configuration ad
_chemical_formula_moiety 'C29 H30 Cl2 O2 P2 Pd'
_chemical_formula_sum 'C29 H30 Cl2 O2 P2 Pd'
_chemical_formula_weight 649.77
_chemical_name_systematic
;
?
;
_space_group_IT_number 19
_symmetry_cell_setting orthorhombic
_symmetry_space_group_name_Hall 'P 2ac 2ab'
_symmetry_space_group_name_H-M 'P 21 21 21'
_atom_sites_solution_hydrogens geom
_atom_sites_solution_primary direct
_atom_sites_solution_secondary difmap
_audit_creation_method SHELXL-97
_cell_angle_alpha 90.00
_cell_angle_beta 90.00
_cell_angle_gamma 90.00
_cell_formula_units_Z 4
_cell_length_a 8.8932(2)
_cell_length_b 15.1804(3)
_cell_length_c 20.1229(4)
_cell_measurement_reflns_used 9130
_cell_measurement_temperature 173(2)
_cell_measurement_theta_max 31.93
_cell_measurement_theta_min 2.43
_cell_volume 2716.64(10)
_computing_cell_refinement 'Bruker SMART'
_computing_data_collection 'Bruker SMART'
_computing_data_reduction 'Bruker SAINT'
_computing_molecular_graphics 'Bruker SHELXTL'
_computing_publication_material 'Bruker SHELXTL'
_computing_structure_refinement 'SHELXL-97 (Sheldrick, 1997)'
_computing_structure_solution 'SHELXS-97 (Sheldrick, 1990)'
_diffrn_ambient_temperature 173(2)
_diffrn_measured_fraction_theta_full 0.999
_diffrn_measured_fraction_theta_max 0.999
_diffrn_measurement_device_type 'CCD area detector'
_diffrn_measurement_method 'phi and omega scans'
_diffrn_radiation_monochromator graphite
_diffrn_radiation_source 'fine-focus sealed tube'
_diffrn_radiation_type MoK\a
_diffrn_radiation_wavelength 0.71073
_diffrn_reflns_av_R_equivalents 0.0314
_diffrn_reflns_av_sigmaI/netI 0.0283
_diffrn_reflns_limit_h_max 13
_diffrn_reflns_limit_h_min -13
_diffrn_reflns_limit_k_max 22
_diffrn_reflns_limit_k_min -22
_diffrn_reflns_limit_l_max 29
_diffrn_reflns_limit_l_min -29
_diffrn_reflns_number 43231
_diffrn_reflns_theta_full 31.96
_diffrn_reflns_theta_max 31.96
_diffrn_reflns_theta_min 1.68
_exptl_absorpt_coefficient_mu 1.024
_exptl_absorpt_correction_T_max 0.9602
_exptl_absorpt_correction_T_min 0.7487
_exptl_absorpt_correction_type multi-scan
_exptl_absorpt_process_details sadabs
_exptl_crystal_colour yellow
_exptl_crystal_density_diffrn 1.589
_exptl_crystal_density_method 'not measured'
_exptl_crystal_description plate
_exptl_crystal_F_000 1320
_exptl_crystal_size_max 0.30
_exptl_crystal_size_mid 0.20
_exptl_crystal_size_min 0.04
_refine_diff_density_max 0.431
_refine_diff_density_min -0.446
_refine_diff_density_rms 0.121
_refine_ls_abs_structure_details 'Flack H D (1983), Acta Cryst. A39, 876-881'
_refine_ls_abs_structure_Flack -0.007(14)
_refine_ls_extinction_method none
_refine_ls_goodness_of_fit_ref 1.141
_refine_ls_hydrogen_treatment constr
_refine_ls_matrix_type full
_refine_ls_number_parameters 328
_refine_ls_number_reflns 9379
_refine_ls_number_restraints 0
_refine_ls_restrained_S_all 1.141
_refine_ls_R_factor_all 0.0259
_refine_ls_R_factor_gt 0.0220
_refine_ls_shift/su_max 0.001
_refine_ls_shift/su_mean 0.000
_refine_ls_structure_factor_coef Fsqd
_refine_ls_weighting_details 'calc w=1/[\s^2^(Fo^2^)+(0.0310P)^2^+0.2765P] where P=(Fo^2^+2Fc^2^)/3'
_refine_ls_weighting_scheme calc
_refine_ls_wR_factor_gt 0.0515
_refine_ls_wR_factor_ref 0.0633
_reflns_number_gt 8789
_reflns_number_total 9379
_reflns_threshold_expression >2sigma(I)
_cod_data_source_file b904090k.txt
_cod_data_source_block leung355
_cod_depositor_comments
;
The following automatic conversions were performed:
'_symmetry_cell_setting' value 'Orthorhombic' changed to 'orthorhombic'
according to '/home/saulius/struct/CIF-dictionaries/cif_core.dic'
dictionary named 'cif_core.dic' version 2.4.1 from 2010-06-29.

Automatic conversion script
Id: cif_fix_enum 1527 2010-12-29 10:47:43Z saulius 
;
_cod_original_sg_symbol_H-M P2(1)2(1)2(1)
_cod_database_code 7001238

loop_
_symmetry_equiv_pos_as_xyz
'x, y, z'
'-x+1/2, -y, z+1/2'
'-x, y+1/2, -z+1/2'
'x+1/2, -y+1/2, -z'

loop_
_atom_site_label
_atom_site_type_symbol
_atom_site_fract_x
_atom_site_fract_y
_atom_site_fract_z
_atom_site_U_iso_or_equiv
_atom_site_adp_type
_atom_site_occupancy
_atom_site_symmetry_multiplicity
_atom_site_calc_flag
_atom_site_refinement_flags
_atom_site_disorder_assembly
_atom_site_disorder_group
Pd1 Pd 0.381210(14) -0.043556(9) 0.178188(6) 0.01590(3) Uani 1 1 d . . .
C1 C 0.4092(2) -0.09742(12) 0.00963(9) 0.0181(3) Uani 1 1 d . . .
C2 C 0.3023(2) -0.05802(15) -0.03103(10) 0.0267(4) Uani 1 1 d . . .
H2 H 0.2693 0.0004 -0.0223 0.032 Uiso 1 1 calc R . .
C3 C 0.2439(3) -0.10457(16) -0.08457(11) 0.0290(4) Uani 1 1 d . . .
H3 H 0.1710 -0.0779 -0.1126 0.035 Uiso 1 1 calc R . .
C4 C 0.2918(2) -0.18993(15) -0.09725(10) 0.0261(4) Uani 1 1 d . . .
H4 H 0.2510 -0.2217 -0.1337 0.031 Uiso 1 1 calc R . .
C5 C 0.3988(3) -0.22884(14) -0.05691(10) 0.0256(4) Uani 1 1 d . . .
H5 H 0.4328 -0.2869 -0.0662 0.031 Uiso 1 1 calc R . .
C6 C 0.4567(2) -0.18327(13) -0.00292(10) 0.0224(4) Uani 1 1 d . . .
H6 H 0.5284 -0.2105 0.0254 0.027 Uiso 1 1 calc R . .
C7 C 0.69236(19) -0.05836(12) 0.08148(9) 0.0158(3) Uani 1 1 d . . .
H7 H 0.7225 -0.1206 0.0907 0.019 Uiso 1 1 calc R . .
C8 C 0.7393(2) -0.02266(12) 0.01333(9) 0.0180(3) Uani 1 1 d . . .
C9 C 0.8654(2) -0.06437(13) -0.02395(9) 0.0238(4) Uani 1 1 d . . .
H9A H 0.8732 -0.0376 -0.0681 0.036 Uiso 1 1 calc R . .
H9B H 0.8463 -0.1277 -0.0285 0.036 Uiso 1 1 calc R . .
H9C H 0.9597 -0.0553 0.0003 0.036 Uiso 1 1 calc R . .
C10 C 0.65485(18) 0.04709(13) -0.00371(8) 0.0174(3) Uani 1 1 d . . .
C11 C 0.6492(3) 0.09721(14) -0.06741(10) 0.0259(4) Uani 1 1 d . . .
H11A H 0.7231 0.0728 -0.0985 0.039 Uiso 1 1 calc R . .
H11B H 0.6724 0.1593 -0.0589 0.039 Uiso 1 1 calc R . .
H11C H 0.5483 0.0924 -0.0867 0.039 Uiso 1 1 calc R . .
C12 C 0.5520(2) 0.07290(12) 0.05304(9) 0.0165(3) Uani 1 1 d . . .
H12 H 0.4708 0.1160 0.0418 0.020 Uiso 1 1 calc R . .
C13 C 0.6533(2) 0.09752(12) 0.11441(9) 0.0166(3) Uani 1 1 d . . .
H13 H 0.5883 0.1218 0.1506 0.020 Uiso 1 1 calc R . .
C14 C 0.7246(2) 0.00802(12) 0.13839(9) 0.0155(3) Uani 1 1 d . . .
H14 H 0.8347 0.0139 0.1474 0.019 Uiso 1 1 calc R . .
C15 C 0.7793(2) 0.16303(13) 0.09955(10) 0.0211(4) Uani 1 1 d . . .
H15A H 0.8310 0.1765 0.1419 0.025 Uiso 1 1 calc R . .
H15B H 0.8533 0.1333 0.0704 0.025 Uiso 1 1 calc R . .
C16 C 0.7373(2) 0.24851(13) 0.06761(10) 0.0233(4) Uani 1 1 d . . .
C17 C 0.5506(3) 0.35633(16) 0.05599(14) 0.0368(6) Uani 1 1 d . . .
H17A H 0.5929 0.4039 0.0831 0.055 Uiso 1 1 calc R . .
H17B H 0.4406 0.3600 0.0567 0.055 Uiso 1 1 calc R . .
H17C H 0.5865 0.3622 0.0101 0.055 Uiso 1 1 calc R . .
C18 C 0.6615(2) 0.05805(12) 0.27143(8) 0.0176(3) Uani 1 1 d . . .
C19 C 0.8091(2) 0.06617(14) 0.29473(11) 0.0256(4) Uani 1 1 d . . .
H19 H 0.8813 0.0219 0.2850 0.031 Uiso 1 1 calc R . .
C20 C 0.8492(3) 0.13920(16) 0.33204(12) 0.0328(5) Uani 1 1 d . . .
H20 H 0.9491 0.1444 0.3483 0.039 Uiso 1 1 calc R . .
C21 C 0.7451(3) 0.20479(15) 0.34591(11) 0.0300(5) Uani 1 1 d . . .
H21 H 0.7744 0.2553 0.3706 0.036 Uiso 1 1 calc R . .
C22 C 0.5981(3) 0.19636(13) 0.32360(11) 0.0268(4) Uani 1 1 d . . .
H22 H 0.5263 0.2408 0.3335 0.032 Uiso 1 1 calc R . .
C23 C 0.5556(2) 0.12256(13) 0.28668(9) 0.0213(4) Uani 1 1 d . . .
H23 H 0.4546 0.1164 0.2720 0.026 Uiso 1 1 calc R . .
C25 C 0.7119(2) -0.12679(12) 0.24461(9) 0.0172(3) Uani 1 1 d . . .
C26 C 0.8662(2) -0.14206(13) 0.23514(10) 0.0229(4) Uani 1 1 d . . .
H26 H 0.9243 -0.1026 0.2090 0.027 Uiso 1 1 calc R . .
C27 C 0.9334(3) -0.21493(15) 0.26418(11) 0.0290(5) Uani 1 1 d . . .
H27 H 1.0378 -0.2251 0.2579 0.035 Uiso 1 1 calc R . .
C28 C 0.8500(3) -0.27299(15) 0.30225(11) 0.0297(5) Uani 1 1 d . . .
H28 H 0.8966 -0.3234 0.3211 0.036 Uiso 1 1 calc R . .
C29 C 0.6991(3) -0.25745(14) 0.31274(11) 0.0285(4) Uani 1 1 d . . .
H29 H 0.6428 -0.2966 0.3399 0.034 Uiso 1 1 calc R . .
C30 C 0.6285(2) -0.18523(13) 0.28400(10) 0.0225(4) Uani 1 1 d . . .
H30 H 0.5242 -0.1755 0.2910 0.027 Uiso 1 1 calc R . .
Cl1 Cl 0.14277(5) -0.03897(5) 0.12592(2) 0.03268(11) Uani 1 1 d . . .
Cl2 Cl 0.27984(6) -0.05401(4) 0.28598(2) 0.03360(12) Uani 1 1 d . . .
O1 O 0.59752(18) 0.27257(10) 0.08238(8) 0.0284(3) Uani 1 1 d . . .
O2 O 0.8201(2) 0.29045(12) 0.03279(11) 0.0455(5) Uani 1 1 d . . .
P1 P 0.48780(5) -0.03805(3) 0.07889(2) 0.01503(8) Uani 1 1 d . . .
P2 P 0.62050(5) -0.02913(3) 0.21272(2) 0.01508(8) Uani 1 1 d . . .

loop_
_atom_site_aniso_label
_atom_site_aniso_U_11
_atom_site_aniso_U_22
_atom_site_aniso_U_33
_atom_site_aniso_U_23
_atom_site_aniso_U_13
_atom_site_aniso_U_12
Pd1 0.01180(5) 0.02101(6) 0.01490(5) -0.00010(5) 0.00093(5) -0.00165(5)
C1 0.0169(8) 0.0203(8) 0.0169(8) -0.0006(6) 0.0007(7) -0.0022(6)
C2 0.0241(9) 0.0317(11) 0.0244(9) -0.0044(8) -0.0077(8) 0.0061(8)
C3 0.0245(10) 0.0409(12) 0.0217(9) -0.0012(8) -0.0075(8) 0.0012(9)
C4 0.0231(10) 0.0332(11) 0.0220(9) -0.0038(8) -0.0005(8) -0.0103(9)
C5 0.0303(11) 0.0210(9) 0.0254(9) -0.0017(7) 0.0006(9) -0.0070(8)
C6 0.0243(9) 0.0198(9) 0.0231(9) 0.0014(7) -0.0034(8) -0.0017(7)
C7 0.0142(7) 0.0168(9) 0.0162(7) 0.0010(6) 0.0001(6) 0.0011(6)
C8 0.0170(8) 0.0234(9) 0.0136(7) -0.0011(6) 0.0014(6) -0.0009(7)
C9 0.0226(9) 0.0298(10) 0.0189(8) -0.0010(7) 0.0046(8) 0.0039(8)
C10 0.0164(7) 0.0223(8) 0.0136(7) 0.0016(7) 0.0001(6) -0.0016(7)
C11 0.0301(11) 0.0300(10) 0.0176(8) 0.0062(7) 0.0010(8) 0.0016(8)
C12 0.0154(8) 0.0180(8) 0.0160(8) 0.0020(6) -0.0001(6) 0.0017(6)
C13 0.0150(8) 0.0179(8) 0.0170(8) 0.0010(6) 0.0006(6) 0.0008(6)
C14 0.0129(7) 0.0200(8) 0.0136(7) 0.0009(6) -0.0007(6) 0.0002(6)
C15 0.0168(8) 0.0225(9) 0.0240(9) 0.0014(7) 0.0000(7) -0.0030(7)
C16 0.0245(10) 0.0213(9) 0.0239(9) 0.0011(7) 0.0006(8) -0.0046(8)
C17 0.0364(13) 0.0249(11) 0.0491(15) 0.0086(10) -0.0044(11) 0.0037(10)
C18 0.0174(8) 0.0218(9) 0.0137(7) -0.0003(6) -0.0004(6) -0.0032(6)
C19 0.0197(9) 0.0297(11) 0.0272(10) -0.0054(8) -0.0044(8) -0.0014(7)
C20 0.0262(11) 0.0364(12) 0.0357(12) -0.0089(9) -0.0073(9) -0.0088(9)
C21 0.0377(12) 0.0248(10) 0.0274(10) -0.0066(8) -0.0013(10) -0.0090(9)
C22 0.0358(11) 0.0212(8) 0.0233(9) -0.0020(8) 0.0003(10) 0.0002(8)
C23 0.0224(9) 0.0237(9) 0.0178(8) 0.0008(7) -0.0005(7) 0.0004(7)
C25 0.0174(8) 0.0195(8) 0.0147(7) -0.0013(6) -0.0011(6) -0.0008(7)
C26 0.0192(9) 0.0260(9) 0.0234(9) 0.0025(7) 0.0037(8) 0.0023(8)
C27 0.0219(10) 0.0333(12) 0.0319(11) 0.0016(9) 0.0002(8) 0.0058(8)
C28 0.0306(12) 0.0248(10) 0.0338(11) 0.0050(8) -0.0072(9) 0.0045(8)
C29 0.0293(10) 0.0240(10) 0.0322(11) 0.0081(8) -0.0044(9) -0.0057(8)
C30 0.0183(8) 0.0252(9) 0.0239(8) 0.0039(7) -0.0008(8) -0.0043(8)
Cl1 0.01334(19) 0.0587(3) 0.0260(2) 0.0022(2) -0.00136(16) -0.0011(2)
Cl2 0.0269(2) 0.0542(4) 0.0197(2) -0.0011(2) 0.00746(18) -0.0056(2)
O1 0.0253(8) 0.0202(7) 0.0397(8) 0.0066(6) 0.0039(7) 0.0002(6)
O2 0.0397(10) 0.0372(10) 0.0597(12) 0.0190(9) 0.0175(9) -0.0040(8)
P1 0.01307(18) 0.0180(2) 0.01406(17) 0.00014(18) -0.00065(15) -0.00038(18)
P2 0.01314(17) 0.0191(2) 0.01305(17) -0.00016(14) -0.00036(17) -0.00064(18)

loop_
_atom_type_symbol
_atom_type_description
_atom_type_scat_dispersion_real
_atom_type_scat_dispersion_imag
_atom_type_scat_source
C C 0.0033 0.0016 'International Tables Vol C Tables 4.2.6.8 and 6.1.1.4'
H H 0.0000 0.0000 'International Tables Vol C Tables 4.2.6.8 and 6.1.1.4'
O O 0.0106 0.0060 'International Tables Vol C Tables 4.2.6.8 and 6.1.1.4'
P P 0.1023 0.0942 'International Tables Vol C Tables 4.2.6.8 and 6.1.1.4'
Cl Cl 0.1484 0.1585 'International Tables Vol C Tables 4.2.6.8 and 6.1.1.4'
Pd Pd -0.9988 1.0072 'International Tables Vol C Tables 4.2.6.8 and 6.1.1.4'

loop_
_geom_angle_atom_site_label_1
_geom_angle_atom_site_label_2
_geom_angle_atom_site_label_3
_geom_angle
_geom_angle_site_symmetry_1
_geom_angle_site_symmetry_3
_geom_angle_publ_flag
P1 Pd1 P2 82.529(16) . . ?
P1 Pd1 Cl2 176.72(2) . . ?
P2 Pd1 Cl2 94.833(17) . . ?
P1 Pd1 Cl1 88.938(17) . . ?
P2 Pd1 Cl1 168.974(19) . . ?
Cl2 Pd1 Cl1 93.915(18) . . ?
C2 C1 C6 120.22(18) . . ?
C2 C1 P1 120.38(15) . . ?
C6 C1 P1 119.40(15) . . ?
C3 C2 C1 119.6(2) . . ?
C4 C3 C2 120.2(2) . . ?
C5 C4 C3 120.14(19) . . ?
C4 C5 C6 120.1(2) . . ?
C5 C6 C1 119.74(19) . . ?
C8 C7 C14 112.36(14) . . ?
C8 C7 P1 100.62(12) . . ?
C14 C7 P1 95.40(11) . . ?
C10 C8 C9 128.86(17) . . ?
C10 C8 C7 110.79(15) . . ?
C9 C8 C7 120.34(16) . . ?
C8 C10 C11 129.85(17) . . ?
C8 C10 C12 110.44(15) . . ?
C11 C10 C12 119.70(17) . . ?
C10 C12 C13 107.87(14) . . ?
C10 C12 P1 99.35(13) . . ?
C13 C12 P1 99.90(12) . . ?
C15 C13 C12 114.90(15) . . ?
C15 C13 C14 109.08(15) . . ?
C12 C13 C14 105.42(14) . . ?
C7 C14 C13 105.06(14) . . ?
C7 C14 P2 107.88(12) . . ?
C13 C14 P2 108.06(12) . . ?
C16 C15 C13 117.77(17) . . ?
O2 C16 O1 124.0(2) . . ?
O2 C16 C15 123.9(2) . . ?
O1 C16 C15 112.07(17) . . ?
C23 C18 C19 119.91(18) . . ?
C23 C18 P2 121.41(14) . . ?
C19 C18 P2 118.15(14) . . ?
C20 C19 C18 119.6(2) . . ?
C19 C20 C21 120.7(2) . . ?
C20 C21 C22 119.80(19) . . ?
C21 C22 C23 120.1(2) . . ?
C18 C23 C22 119.87(19) . . ?
C30 C25 C26 119.27(18) . . ?
C30 C25 P2 118.81(15) . . ?
C26 C25 P2 121.74(15) . . ?
C27 C26 C25 119.67(19) . . ?
C28 C27 C26 120.7(2) . . ?
C29 C28 C27 119.8(2) . . ?
C28 C29 C30 120.7(2) . . ?
C29 C30 C25 119.7(2) . . ?
C16 O1 C17 115.53(18) . . ?
C1 P1 C7 108.70(8) . . ?
C1 P1 C12 110.92(8) . . ?
C7 P1 C12 81.74(8) . . ?
C1 P1 Pd1 120.91(6) . . ?
C7 P1 Pd1 112.98(6) . . ?
C12 P1 Pd1 114.81(6) . . ?
C25 P2 C18 106.09(8) . . ?
C25 P2 C14 108.21(8) . . ?
C18 P2 C14 101.79(8) . . ?
C25 P2 Pd1 117.06(6) . . ?
C18 P2 Pd1 117.59(6) . . ?
C14 P2 Pd1 104.69(6) . . ?

loop_
_geom_bond_atom_site_label_1
_geom_bond_atom_site_label_2
_geom_bond_distance
_geom_bond_site_symmetry_2
_geom_bond_publ_flag
Pd1 P1 2.2132(4) . ?
Pd1 P2 2.2493(5) . ?
Pd1 Cl2 2.3543(5) . ?
Pd1 Cl1 2.3680(5) . ?
C1 C2 1.390(3) . ?
C1 C6 1.393(3) . ?
C1 P1 1.8008(19) . ?
C2 C3 1.389(3) . ?
C3 C4 1.388(3) . ?
C4 C5 1.383(3) . ?
C5 C6 1.387(3) . ?
C7 C8 1.532(2) . ?
C7 C14 1.552(3) . ?
C7 P1 1.8458(18) . ?
C8 C10 1.343(3) . ?
C8 C9 1.491(3) . ?
C10 C11 1.491(3) . ?
C10 C12 1.515(2) . ?
C12 C13 1.574(3) . ?
C12 P1 1.8529(19) . ?
C13 C15 1.527(3) . ?
C13 C14 1.575(3) . ?
C14 P2 1.8469(18) . ?
C15 C16 1.495(3) . ?
C16 O2 1.199(3) . ?
C16 O1 1.329(3) . ?
C17 O1 1.440(3) . ?
C18 C23 1.393(3) . ?
C18 C19 1.399(3) . ?
C18 P2 1.8111(19) . ?
C19 C20 1.386(3) . ?
C20 C21 1.388(3) . ?
C21 C22 1.389(3) . ?
C22 C23 1.396(3) . ?
C25 C30 1.402(3) . ?
C25 C26 1.405(3) . ?
C25 P2 1.8085(19) . ?
C26 C27 1.386(3) . ?
C27 C28 1.383(3) . ?
C28 C29 1.379(3) . ?
C29 C30 1.389(3) . ?
